data_4500321
loop_
_publ_author_name
'Tominaga, Masahide'
'Masu, Hyuma'
'Azumaya, Isao'

_publ_section_title
;
 Hydrogen-Bonding Networks of Adamantane-Based Bisphenol Molecules: Toward
 the Preparation of Molecular Crystals with Channels
;
_journal_issue 2
_journal_name_full 'Crystal Growth &amp; Design'
_journal_page_first 542
_journal_paper_doi 10.1021/cg101427k
_journal_volume 11
_journal_year 2011
_chemical_formula_moiety 'C22 H24 O2, 0.5(C H Cl3)'
_chemical_formula_sum 'C22.5 H24.5 Cl1.5 O2'
_chemical_formula_weight 380.10
_chemical_name_systematic
; 
 ? 
;
_space_group_IT_number 2
_symmetry_cell_setting triclinic
_symmetry_space_group_name_Hall '-P 1'
_symmetry_space_group_name_H-M 'P -1'
_atom_sites_solution_hydrogens geom
_atom_sites_solution_primary direct
_atom_sites_solution_secondary difmap
_audit_creation_method SHELXL-97
_cell_angle_alpha 117.671(2)
_cell_angle_beta 90.941(2)
_cell_angle_gamma 99.691(2)
_cell_formula_units_Z 2
_cell_length_a 6.354(1)
_cell_length_b 12.695(2)
_cell_length_c 13.196(3)
_cell_measurement_reflns_used 2157
_cell_measurement_temperature 120
_cell_measurement_theta_max 0.00
_cell_measurement_theta_min 0.00
_cell_volume 923.8(3)
_computing_cell_refinement 'APEX2 (Bruker AXS, 2006)'
_computing_data_collection 'APEX2 (Bruker AXS, 2006)'
_computing_data_reduction 'SAINT (Bruker AXS, 2004)'
_computing_molecular_graphics 'XSHEL (Bruker AXS,2002)'
_computing_publication_material 'XCIF (Bruker AXS, 2001)'
_computing_structure_refinement 'SHELXL-97 (Sheldrick, 1997)'
_computing_structure_solution 'SHELXS-97 (Sheldrick, 1997)'
_diffrn_ambient_temperature 120
_diffrn_detector_area_resol_mean 8.333
_diffrn_measured_fraction_theta_full 0.968
_diffrn_measured_fraction_theta_max 0.861
_diffrn_measurement_device_type 'Bruker APEXII CCD area detector'
_diffrn_measurement_method 'phi and omega scans'
_diffrn_radiation_monochromator graphite
_diffrn_radiation_source 'sealed tube'
_diffrn_radiation_type MoK\a
_diffrn_radiation_wavelength 0.71073
_diffrn_reflns_av_R_equivalents 0.0105
_diffrn_reflns_av_sigmaI/netI 0.0235
_diffrn_reflns_limit_h_max 7
_diffrn_reflns_limit_h_min -7
_diffrn_reflns_limit_k_max 16
_diffrn_reflns_limit_k_min -15
_diffrn_reflns_limit_l_max 16
_diffrn_reflns_limit_l_min -8
_diffrn_reflns_number 4621
_diffrn_reflns_theta_full 25.00
_diffrn_reflns_theta_max 27.23
_diffrn_reflns_theta_min 1.75
_exptl_absorpt_coefficient_mu 0.294
_exptl_absorpt_correction_T_max 0.9573
_exptl_absorpt_correction_T_min 0.8916
_exptl_absorpt_correction_type empirical
_exptl_absorpt_process_details
;
SADABS Sheldrick 1996
;
_exptl_crystal_colour colourless
_exptl_crystal_density_diffrn 1.366
_exptl_crystal_density_method 'not measured'
_exptl_crystal_description plate
_exptl_crystal_F_000 402
_exptl_crystal_size_max 0.40
_exptl_crystal_size_mid 0.40
_exptl_crystal_size_min 0.15
_refine_diff_density_max 0.619
_refine_diff_density_min -0.244
_refine_diff_density_rms 0.046
_refine_ls_extinction_method none
_refine_ls_goodness_of_fit_ref 1.824
_refine_ls_hydrogen_treatment mixed
_refine_ls_matrix_type full
_refine_ls_number_parameters 273
_refine_ls_number_reflns 3539
_refine_ls_number_restraints 0
_refine_ls_restrained_S_all 1.824
_refine_ls_R_factor_all 0.0521
_refine_ls_R_factor_gt 0.0461
_refine_ls_shift/su_max 0.000
_refine_ls_shift/su_mean 0.000
_refine_ls_structure_factor_coef Fsqd
_refine_ls_weighting_details 'calc w=1/[\s^2^(Fo^2^)+(0.0415P)^2^+0.0000P] where P=(Fo^2^+2Fc^2^)/3'
_refine_ls_weighting_scheme calc
_refine_ls_wR_factor_gt 0.1219
_refine_ls_wR_factor_ref 0.1249
_reflns_number_gt 3145
_reflns_number_total 3539
_reflns_threshold_expression >2sigma(I)
_cod_data_source_file cg101427k_si_004.cif
_cod_data_source_block a1010031tom
_cod_depositor_comments
;
The following automatic conversions were performed:

'_symmetry_cell_setting' value 'Triclinic' changed to 'triclinic'
according to /home/saulius/struct/CIF-dictionaries/cif_core.dic
dictionary named 'cif_core.dic' version 2.4.1 from 2010-06-29.

Automatic conversion script
Id: cif_fix_values 1715 2011-07-08 13:25:40Z adriana 
;
_cod_original_sg_symbol_H-M 'P-1   '
_cod_original_formula_sum 'C22.50 H24.50 Cl1.50 O2'
_cod_database_code 4500321

loop_
_symmetry_equiv_pos_as_xyz
'x, y, z'
'-x, -y, -z'

loop_
_atom_site_label
_atom_site_type_symbol
_atom_site_fract_x
_atom_site_fract_y
_atom_site_fract_z
_atom_site_U_iso_or_equiv
_atom_site_adp_type
_atom_site_occupancy
_atom_site_symmetry_multiplicity
_atom_site_calc_flag
_atom_site_refinement_flags
C1 C 0.6724(3) -0.29723(14) 0.07604(13) 0.0202(4) Uani 1 1 d .
C2 C 0.8422(3) -0.22401(15) 0.06183(15) 0.0284(4) Uani 1 1 d .
H2 H 0.9621 -0.2562 0.0268 0.034 Uiso 1 1 calc R
C3 C 0.8372(3) -0.10277(15) 0.09894(14) 0.0251(4) Uani 1 1 d .
H3 H 0.9552 -0.0531 0.0887 0.030 Uiso 1 1 calc R
C4 C 0.6656(3) -0.05177(14) 0.15051(13) 0.0172(3) Uani 1 1 d .
C5 C 0.4959(3) -0.12905(16) 0.16106(16) 0.0296(4) Uani 1 1 d .
H5 H 0.3742 -0.0977 0.1945 0.035 Uiso 1 1 calc R
C6 C 0.4974(3) -0.25033(16) 0.12458(16) 0.0286(4) Uani 1 1 d .
H6 H 0.3783 -0.3008 0.1330 0.034 Uiso 1 1 calc R
C7 C 0.9049(3) 0.42464(14) 0.76127(13) 0.0196(4) Uani 1 1 d .
C8 C 1.0366(3) 0.36203(14) 0.68169(13) 0.0208(4) Uani 1 1 d .
H8 H 1.1678 0.3505 0.7067 0.025 Uiso 1 1 calc R
C9 C 0.9762(3) 0.31614(14) 0.56531(13) 0.0200(4) Uani 1 1 d .
H9 H 1.0678 0.2732 0.5114 0.024 Uiso 1 1 calc R
C10 C 0.7841(3) 0.33104(13) 0.52460(13) 0.0175(3) Uani 1 1 d .
C11 C 0.6544(3) 0.39348(14) 0.60708(13) 0.0203(4) Uani 1 1 d .
H11 H 0.5218 0.4042 0.5826 0.024 Uiso 1 1 calc R
C12 C 0.7132(3) 0.44064(15) 0.72419(14) 0.0222(4) Uani 1 1 d .
H12 H 0.6223 0.4837 0.7786 0.027 Uiso 1 1 calc R
C13 C 0.6688(2) 0.08417(14) 0.20184(13) 0.0168(3) Uani 1 1 d .
C14 C 0.7188(3) 0.14172(13) 0.33362(13) 0.0170(3) Uani 1 1 d .
H14A H 0.6075 0.1024 0.3636 0.020 Uiso 1 1 calc R
H14B H 0.8588 0.1261 0.3513 0.020 Uiso 1 1 calc R
C15 C 0.7269(3) 0.27979(14) 0.39539(13) 0.0171(3) Uani 1 1 d .
C16 C 0.5084(3) 0.30115(14) 0.36565(13) 0.0185(4) Uani 1 1 d .
H16A H 0.3942 0.2625 0.3948 0.022 Uiso 1 1 calc R
H16B H 0.5098 0.3893 0.4037 0.022 Uiso 1 1 calc R
C17 C 0.4601(3) 0.24807(14) 0.23517(14) 0.0198(4) Uani 1 1 d .
H17 H 0.3177 0.2634 0.2181 0.024 Uiso 1 1 calc R
C18 C 0.4513(3) 0.11073(14) 0.17639(13) 0.0188(4) Uani 1 1 d .
H18A H 0.4174 0.0762 0.0922 0.023 Uiso 1 1 calc R
H18B H 0.3362 0.0718 0.2048 0.023 Uiso 1 1 calc R
C19 C 0.8429(3) 0.14793(14) 0.15805(13) 0.0183(3) Uani 1 1 d .
H19A H 0.9845 0.1328 0.1740 0.022 Uiso 1 1 calc R
H19B H 0.8126 0.1137 0.0737 0.022 Uiso 1 1 calc R
C20 C 0.9006(3) 0.33945(14) 0.34656(13) 0.0191(4) Uani 1 1 d .
H20A H 0.9056 0.4280 0.3836 0.023 Uiso 1 1 calc R
H20B H 1.0431 0.3264 0.3641 0.023 Uiso 1 1 calc R
C21 C 0.6335(3) 0.30858(15) 0.18939(14) 0.0218(4) Uani 1 1 d .
H21A H 0.6374 0.3970 0.2263 0.026 Uiso 1 1 calc R
H21B H 0.6013 0.2748 0.1052 0.026 Uiso 1 1 calc R
C22 C 0.8504(3) 0.28496(14) 0.21635(13) 0.0190(4) Uani 1 1 d .
H22 H 0.9649 0.3238 0.1863 0.023 Uiso 1 1 calc R
C23 C 0.1278(7) -0.0173(4) 0.4955(4) 0.0346(10) Uani 0.50 1 d P
Cl1 Cl 0.06347(19) -0.05916(10) 0.34888(10) 0.0414(3) Uani 0.50 1 d P
Cl2 Cl 0.33452(18) 0.11268(9) 0.55936(9) 0.0446(3) Uani 0.50 1 d P
Cl3 Cl -0.1044(2) 0.00760(12) 0.56681(14) 0.0505(3) Uani 0.50 1 d P
H23 H 0.187(7) -0.075(4) 0.505(3) 0.041(12) Uiso 0.50 1 d P
H1A H 0.562(7) -0.463(3) 0.022(3) 0.029(12) Uiso 0.50 1 d P
H2A H 0.847(7) 0.511(4) 0.917(3) 0.034(10) Uiso 0.50 1 d P
H1B H 0.781(8) -0.435(4) 0.036(4) 0.032(14) Uiso 0.50 1 d P
H2B H 1.067(8) 0.445(4) 0.891(4) 0.041(13) Uiso 0.50 1 d P
O1 O 0.6780(3) -0.41768(12) 0.04113(12) 0.0321(3) Uani 1 1 d .
O2 O 0.9645(2) 0.47189(12) 0.87703(10) 0.0261(3) Uani 1 1 d .

loop_
_atom_site_aniso_label
_atom_site_aniso_U_11
_atom_site_aniso_U_22
_atom_site_aniso_U_33
_atom_site_aniso_U_23
_atom_site_aniso_U_13
_atom_site_aniso_U_12
C1 0.0224(9) 0.0123(8) 0.0211(8) 0.0042(6) -0.0040(7) 0.0036(6)
C2 0.0212(9) 0.0205(9) 0.0371(10) 0.0071(8) 0.0087(7) 0.0077(7)
C3 0.0218(9) 0.0177(9) 0.0304(9) 0.0074(7) 0.0068(7) 0.0021(7)
C4 0.0171(8) 0.0153(8) 0.0164(7) 0.0057(6) -0.0010(6) 0.0020(6)
C5 0.0210(9) 0.0215(9) 0.0469(11) 0.0153(8) 0.0130(8) 0.0079(7)
C6 0.0231(10) 0.0199(9) 0.0426(11) 0.0155(8) 0.0079(8) 0.0012(7)
C7 0.0232(9) 0.0170(8) 0.0191(8) 0.0094(7) 0.0006(7) 0.0028(7)
C8 0.0184(9) 0.0188(8) 0.0247(9) 0.0096(7) -0.0009(7) 0.0047(7)
C9 0.0178(9) 0.0172(8) 0.0222(8) 0.0062(7) 0.0027(6) 0.0059(6)
C10 0.0176(8) 0.0123(8) 0.0212(8) 0.0072(6) -0.0001(6) 0.0018(6)
C11 0.0177(8) 0.0206(9) 0.0246(8) 0.0119(7) 0.0017(6) 0.0054(7)
C12 0.0221(9) 0.0229(9) 0.0229(8) 0.0105(7) 0.0069(7) 0.0088(7)
C13 0.0147(8) 0.0149(8) 0.0201(8) 0.0076(6) 0.0016(6) 0.0029(6)
C14 0.0156(8) 0.0138(8) 0.0208(8) 0.0076(6) 0.0014(6) 0.0029(6)
C15 0.0162(8) 0.0143(8) 0.0189(8) 0.0061(6) -0.0004(6) 0.0035(6)
C16 0.0163(8) 0.0157(8) 0.0225(8) 0.0078(7) 0.0015(6) 0.0049(6)
C17 0.0147(8) 0.0191(8) 0.0255(8) 0.0098(7) -0.0015(6) 0.0056(6)
C18 0.0159(8) 0.0173(8) 0.0215(8) 0.0082(7) 0.0001(6) 0.0024(6)
C19 0.0141(8) 0.0185(8) 0.0220(8) 0.0095(7) 0.0017(6) 0.0025(6)
C20 0.0177(8) 0.0147(8) 0.0239(8) 0.0087(7) -0.0008(6) 0.0021(6)
C21 0.0228(9) 0.0190(8) 0.0248(8) 0.0115(7) -0.0023(7) 0.0043(7)
C22 0.0164(8) 0.0170(8) 0.0250(8) 0.0118(7) 0.0021(6) 0.0014(6)
C23 0.048(3) 0.041(2) 0.032(2) 0.027(2) 0.0092(19) 0.022(2)
Cl1 0.0599(7) 0.0443(6) 0.0301(6) 0.0210(5) 0.0056(5) 0.0259(5)
Cl2 0.0450(6) 0.0365(6) 0.0505(6) 0.0167(5) 0.0013(5) 0.0156(5)
Cl3 0.0497(7) 0.0614(8) 0.0620(9) 0.0401(8) 0.0307(6) 0.0293(6)
O1 0.0334(9) 0.0136(7) 0.0428(8) 0.0079(6) -0.0051(7) 0.0055(7)
O2 0.0282(7) 0.0328(7) 0.0189(6) 0.0114(5) 0.0030(5) 0.0129(6)

loop_
_atom_type_symbol
_atom_type_description
_atom_type_scat_dispersion_real
_atom_type_scat_dispersion_imag
_atom_type_scat_source
C C 0.0033 0.0016 'International Tables Vol C Tables 4.2.6.8 and 6.1.1.4'
H H 0.0000 0.0000 'International Tables Vol C Tables 4.2.6.8 and 6.1.1.4'
O O 0.0106 0.0060 'International Tables Vol C Tables 4.2.6.8 and 6.1.1.4'
Cl Cl 0.1484 0.1585 'International Tables Vol C Tables 4.2.6.8 and 6.1.1.4'

loop_
_geom_angle_atom_site_label_1
_geom_angle_atom_site_label_2
_geom_angle_atom_site_label_3
_geom_angle
_geom_angle_site_symmetry_1
_geom_angle_site_symmetry_3
C2 C1 C6 119.75(15) . .
C2 C1 O1 119.94(16) . .
C6 C1 O1 120.30(16) . .
C1 C2 C3 119.62(16) . .
C1 C2 H2 120.2 . .
C3 C2 H2 120.2 . .
C4 C3 C2 122.20(16) . .
C4 C3 H3 118.9 . .
C2 C3 H3 118.9 . .
C5 C4 C3 116.43(15) . .
C5 C4 C13 121.09(14) . .
C3 C4 C13 122.30(14) . .
C6 C5 C4 122.33(16) . .
C6 C5 H5 118.8 . .
C4 C5 H5 118.8 . .
C1 C6 C5 119.63(16) . .
C1 C6 H6 120.2 . .
C5 C6 H6 120.2 . .
O2 C7 C8 120.20(15) . .
O2 C7 C12 119.92(15) . .
C8 C7 C12 119.88(14) . .
C7 C8 C9 119.68(15) . .
C7 C8 H8 120.2 . .
C9 C8 H8 120.2 . .
C8 C9 C10 122.09(15) . .
C8 C9 H9 119.0 . .
C10 C9 H9 119.0 . .
C11 C10 C9 116.70(14) . .
C11 C10 C15 123.47(14) . .
C9 C10 C15 119.83(14) . .
C12 C11 C10 121.93(15) . .
C12 C11 H11 119.0 . .
C10 C11 H11 119.0 . .
C7 C12 C11 119.72(15) . .
C7 C12 H12 120.1 . .
C11 C12 H12 120.1 . .
C4 C13 C19 112.49(13) . .
C4 C13 C14 107.82(11) . .
C19 C13 C14 107.84(12) . .
C4 C13 C18 112.54(12) . .
C19 C13 C18 107.81(12) . .
C14 C13 C18 108.15(12) . .
C15 C14 C13 112.63(12) . .
C15 C14 H14A 109.1 . .
C13 C14 H14A 109.1 . .
C15 C14 H14B 109.1 . .
C13 C14 H14B 109.1 . .
H14A C14 H14B 107.8 . .
C10 C15 C16 112.99(13) . .
C10 C15 C14 109.73(12) . .
C16 C15 C14 107.86(12) . .
C10 C15 C20 109.86(12) . .
C16 C15 C20 107.98(12) . .
C14 C15 C20 108.29(13) . .
C17 C16 C15 110.61(13) . .
C17 C16 H16A 109.5 . .
C15 C16 H16A 109.5 . .
C17 C16 H16B 109.5 . .
C15 C16 H16B 109.5 . .
H16A C16 H16B 108.1 . .
C21 C17 C16 110.01(12) . .
C21 C17 C18 109.95(13) . .
C16 C17 C18 109.60(12) . .
C21 C17 H17 109.1 . .
C16 C17 H17 109.1 . .
C18 C17 H17 109.1 . .
C17 C18 C13 110.28(12) . .
C17 C18 H18A 109.6 . .
C13 C18 H18A 109.6 . .
C17 C18 H18B 109.6 . .
C13 C18 H18B 109.6 . .
H18A C18 H18B 108.1 . .
C22 C19 C13 111.14(13) . .
C22 C19 H19A 109.4 . .
C13 C19 H19A 109.4 . .
C22 C19 H19B 109.4 . .
C13 C19 H19B 109.4 . .
H19A C19 H19B 108.0 . .
C22 C20 C15 110.40(12) . .
C22 C20 H20A 109.6 . .
C15 C20 H20A 109.6 . .
C22 C20 H20B 109.6 . .
C15 C20 H20B 109.6 . .
H20A C20 H20B 108.1 . .
C17 C21 C22 108.64(12) . .
C17 C21 H21A 110.0 . .
C22 C21 H21A 110.0 . .
C17 C21 H21B 110.0 . .
C22 C21 H21B 110.0 . .
H21A C21 H21B 108.3 . .
C20 C22 C21 109.57(13) . .
C20 C22 C19 109.99(12) . .
C21 C22 C19 109.47(12) . .
C20 C22 H22 109.3 . .
C21 C22 H22 109.3 . .
C19 C22 H22 109.3 . .
Cl3 C23 C23 75.9(4) 2_556 2_556
Cl3 C23 Cl3 105.7(4) 2_556 .
C23 C23 Cl3 29.76(17) 2_556 .
Cl3 C23 Cl2 92.5(3) 2_556 .
C23 C23 Cl2 113.0(4) 2_556 .
Cl3 C23 Cl2 111.4(2) . .
Cl3 C23 Cl1 21.91(18) 2_556 .
C23 C23 Cl1 81.5(3) 2_556 .
Cl3 C23 Cl1 109.1(3) . .
Cl2 C23 Cl1 110.2(2) . .
Cl3 C23 H23 131(3) 2_556 .
C23 C23 H23 134(3) 2_556 .
Cl3 C23 H23 111(3) . .
Cl2 C23 H23 103(3) . .
Cl1 C23 H23 112(2) . .
Cl3 Cl1 C23 19.71(15) 2_556 .
C23 Cl2 Cl3 26.53(14) . 2_556
C23 Cl3 Cl1 138.4(3) 2_556 2_556
C23 Cl3 C23 74.3(4) 2_556 .
Cl1 Cl3 C23 109.8(2) 2_556 .
C23 Cl3 Cl2 60.9(3) 2_556 2_556
Cl1 Cl3 Cl2 146.78(12) 2_556 2_556
C23 Cl3 Cl2 101.44(18) . 2_556
C23 Cl3 Cl3 50.9(3) 2_556 2_556
Cl1 Cl3 Cl3 125.54(15) 2_556 2_556
C23 Cl3 Cl3 23.40(14) . 2_556
Cl2 Cl3 Cl3 87.68(11) 2_556 2_556
C1 O1 H1A 115(3) . .
C1 O1 H1B 118(4) . .
H1A O1 H1B 127(5) . .
C7 O2 H2A 106(2) . .
C7 O2 H2B 113(3) . .
H2A O2 H2B 138(4) . .

loop_
_geom_bond_atom_site_label_1
_geom_bond_atom_site_label_2
_geom_bond_distance
_geom_bond_site_symmetry_2
C1 C2 1.376(2) .
C1 C6 1.376(2) .
C1 O1 1.384(2) .
C2 C3 1.388(2) .
C2 H2 0.9500 .
C3 C4 1.387(2) .
C3 H3 0.9500 .
C4 C5 1.386(2) .
C4 C13 1.530(2) .
C5 C6 1.385(2) .
C5 H5 0.9500 .
C6 H6 0.9500 .
C7 O2 1.3747(19) .
C7 C8 1.383(2) .
C7 C12 1.386(2) .
C8 C9 1.385(2) .
C8 H8 0.9500 .
C9 C10 1.401(2) .
C9 H9 0.9500 .
C10 C11 1.393(2) .
C10 C15 1.527(2) .
C11 C12 1.390(2) .
C11 H11 0.9500 .
C12 H12 0.9500 .
C13 C19 1.538(2) .
C13 C14 1.544(2) .
C13 C18 1.544(2) .
C14 C15 1.543(2) .
C14 H14A 0.9900 .
C14 H14B 0.9900 .
C15 C16 1.537(2) .
C15 C20 1.550(2) .
C16 C17 1.532(2) .
C16 H16A 0.9900 .
C16 H16B 0.9900 .
C17 C21 1.529(2) .
C17 C18 1.534(2) .
C17 H17 1.0000 .
C18 H18A 0.9900 .
C18 H18B 0.9900 .
C19 C22 1.532(2) .
C19 H19A 0.9900 .
C19 H19B 0.9900 .
C20 C22 1.529(2) .
C20 H20A 0.9900 .
C20 H20B 0.9900 .
C21 C22 1.529(2) .
C21 H21A 0.9900 .
C21 H21B 0.9900 .
C22 H22 1.0000 .
C23 Cl3 0.900(4) 2_556
C23 C23 1.745(9) 2_556
C23 Cl3 1.758(4) .
C23 Cl2 1.761(5) .
C23 Cl1 1.772(4) .
C23 H23 0.93(4) .
Cl1 Cl3 0.9953(16) 2_556
Cl2 Cl3 2.0122(19) 2_556
Cl3 C23 0.900(4) 2_556
Cl3 Cl1 0.9953(16) 2_556
Cl3 Cl2 2.0122(19) 2_556
Cl3 Cl3 2.180(3) 2_556
O1 H1A 0.81(4) .
O1 H1B 0.72(5) .
O2 H2A 0.99(4) .
O2 H2B 0.84(5) .
